data_2002572
loop_
_publ_author_name
'Vogt, R'
'Mueller-Buschbaum, Hk'

_publ_section_title
;
Magnesium in einer ungewoehnlichen tetragonal-pyramidalen Koordination:
zur Kenntnis von Cu(2-x) Mg(x) V2 O7 (x= 1/2 und 2/3)
;
_journal_name_full 'Journal of the Less-Common Metals'
_journal_page_first 309
_journal_page_last 314
_journal_paper_doi 10.1016/0022-5088(91)90333-Y
_journal_volume 170
_journal_year 1991
_chemical_formula_structural '(Cu1.5 Mg0.5) (V2 O7)'
_chemical_formula_sum 'Cu1.5 Mg0.5 O7 V2'
_chemical_name_systematic 'Copper magnesium divanadate (1.5/0.5/1)'
_space_group_IT_number 15
_symmetry_cell_setting monoclinic
_symmetry_Int_Tables_number 15
_symmetry_space_group_name_Hall '-C 2yc'
_symmetry_space_group_name_H-M 'C 1 2/c 1'
_cell_angle_alpha 90
_cell_angle_beta 110.624(99)
_cell_angle_gamma 90
_cell_formula_units_Z 4
_cell_length_a 7.6603(56)
_cell_length_b 8.0887(80)
_cell_length_c 10.1166(87)
_cell_volume 586.7
_refine_ls_R_factor_all 0.051
_cod_original_formula_sum 'Cu1.5 Mg.5 O7 V2'
_cod_database_code 2002572

loop_
_symmetry_equiv_pos_as_xyz
x,y,z
-x,y,1/2-z
-x,-y,-z
x,-y,1/2+z
1/2+x,1/2+y,z
1/2-x,1/2+y,1/2-z
1/2-x,1/2-y,-z
1/2+x,1/2-y,1/2+z

loop_
_atom_site_label
_atom_site_type_symbol
_atom_site_symmetry_multiplicity
_atom_site_Wyckoff_symbol
_atom_site_fract_x
_atom_site_fract_y
_atom_site_fract_z
_atom_site_occupancy
_atom_site_attached_hydrogens
_atom_site_calc_flag
Cu1 Cu2+ 8 f 0.1901(2) 0.0742(2) 0.4857(1) 0.75 0 d
Mg1 Mg2+ 8 f 0.1901(2) 0.0742(2) 0.4857(1) 0.25 0 d
V1 V5+ 8 f 0.2278(2) 0.7257(2) 0.2881(1) 1. 0 d
O1 O2- 8 f 0.268(1) 0.754(1) 0.131(1) 1. 0 d
O2 O2- 8 f 0.119(1) 0.088(1) 0.103(1) 1. 0 d
O3 O2- 8 f 0.258(1) 0.405(1) 0.131(1) 1. 0 d
O4 O2- 4 e 0.5 0.142(2) 0.25 1. 0 d

loop_
_atom_type_symbol
_atom_type_oxidation_number
Cu2+ 2.000
Mg2+ 2.000
V5+ 5.000
O2- -2.000
